data_4350507
loop_
_publ_author_name
'Senda, Shunsuke'
'Ohki, Yasuhiro'
'Hirayama, Tomoko'
'Toda, Daisuke'
'Chen, Jing-Lin'
'Matsumoto, Tsuyoshi'
'Kawaguchi, Hiroyuki'
'Tatsumi, Kazuyuki'

_publ_section_title
;
 Mono{hydrotris(mercaptoimidazolyl)borato} complexes of manganese(II),
 iron(II), cobalt(II), and nickel(II) halides.
;
_journal_issue 24
_journal_name_full 'Inorganic chemistry'
_journal_page_first 9914
_journal_page_last 9925
_journal_paper_doi 10.1021/ic0610132
_journal_volume 45
_journal_year 2006
_chemical_formula_sum 'C30 H28 B Cl6 Co I N6 S3'
_chemical_formula_weight 978.14
_space_group_IT_number 148
_space_group_name_Hall '-R 3'
_space_group_name_H-M_alt 'R -3 :H'
_symmetry_cell_setting trigonal
_symmetry_Int_Tables_number 148
_symmetry_space_group_name_H-M 'R -3 :H'
_cell_angle_alpha 90
_cell_angle_beta 90
_cell_angle_gamma 120
_cell_formula_units_Z 6
_cell_length_a 15.010(1)
_cell_length_b 15.010(1)
_cell_length_c 30.252(4)
_cell_measurement_reflns_used 5521
_cell_measurement_temperature 173.2
_cell_measurement_theta_max 27.5
_cell_measurement_theta_min 3.1
_cell_volume 5902.6(10)
_computing_cell_refinement CRYSTALCLEAR
_computing_data_collection CRYSTALCLEAR
_computing_data_reduction 'teXsan Ver. 1.11'
_computing_publication_material 'teXsan Ver. 1.11'
_computing_structure_refinement 'teXsan Ver. 1.10'
_computing_structure_solution SIR92
_diffrn_detector_area_resol_mean 14.62
_diffrn_measured_fraction_theta_full 0.9927
_diffrn_measured_fraction_theta_max 0.9927
_diffrn_measurement_device_type 'Rigaku/MSC Mercury CCD'
_diffrn_measurement_method \w
_diffrn_radiation_type 'Mo K\a'
_diffrn_radiation_wavelength 0.7107
_diffrn_reflns_av_R_equivalents 0.042
_diffrn_reflns_limit_h_max 18
_diffrn_reflns_limit_h_min -17
_diffrn_reflns_limit_k_max 19
_diffrn_reflns_limit_k_min -19
_diffrn_reflns_limit_l_max 36
_diffrn_reflns_limit_l_min -39
_diffrn_reflns_number 15054
_diffrn_reflns_theta_full 27.48
_diffrn_reflns_theta_max 27.48
_exptl_absorpt_coefficient_mu 1.818
_exptl_absorpt_correction_T_max 0.913
_exptl_absorpt_correction_T_min 0.766
_exptl_absorpt_correction_type multi-scan
_exptl_absorpt_process_details '(Jacobson, 1998)'
_exptl_crystal_colour green
_exptl_crystal_density_diffrn 1.651
_exptl_crystal_density_method 'not measured'
_exptl_crystal_description plate
_exptl_crystal_size_max 0.100
_exptl_crystal_size_mid 0.100
_exptl_crystal_size_min 0.050
_refine_diff_density_max 1.34
_refine_diff_density_min -0.89
_refine_ls_extinction_method none
_refine_ls_goodness_of_fit_ref 1.172
_refine_ls_hydrogen_treatment noref
_refine_ls_number_parameters 145
_refine_ls_number_reflns 2997
_refine_ls_R_factor_gt 0.0439
_refine_ls_shift/su_max 0.0008
_refine_ls_structure_factor_coef F
_refine_ls_weighting_details 'w = 1/[\s^2^(Fo) + 0.00076|Fo|^2^]'
_refine_ls_weighting_scheme calc
_refine_ls_wR_factor_ref 0.0671
_reflns_number_gt 2355
_reflns_number_total 3001
_reflns_threshold_expression F^2^>2.0\s(F^2^)
_cod_data_source_file ic0610132si20060906_094900.cif
_cod_data_source_block PhCoI
_cod_original_cell_volume 5902(1)
_cod_original_sg_symbol_H-M 'R -3         '
_cod_original_formula_sum 'C30 H28 B Cl6 Co I N6 S3 '
_cod_database_code 4350507

loop_
_symmetry_equiv_pos_as_xyz
x,y,z
-y,x-y,z
-x+y,-x,z
-x,-y,-z
y,-x+y,-z
x-y,x,-z
2/3+x,1/3+y,1/3+z
2/3-y,1/3+x-y,1/3+z
2/3-x+y,1/3-x,1/3+z
2/3-x,1/3-y,1/3-z
2/3+y,1/3-x+y,1/3-z
2/3+x-y,1/3+x,1/3-z
1/3+x,2/3+y,2/3+z
1/3-y,2/3+x-y,2/3+z
1/3-x+y,2/3-x,2/3+z
1/3-x,2/3-y,2/3-z
1/3+y,2/3-x+y,2/3-z
1/3+x-y,2/3+x,2/3-z

loop_
_atom_site_label
_atom_site_type_symbol
_atom_site_fract_x
_atom_site_fract_y
_atom_site_fract_z
_atom_site_U_iso_or_equiv
_atom_site_adp_type
_atom_site_occupancy
_atom_site_calc_flag
_atom_site_refinement_flags
I(1) I 1.0000 0.0000 0.67243(2) 0.04180(8) Uani 1.00 d SP
Co(1) Co 1.0000 0.0000 0.75768(3) 0.0179(1) Uani 1.00 d SP
Cl(1) Cl 1.2174(3) 0.3413(3) 0.68304(9) 0.167(1) Uani 1.00 d .
Cl(2) Cl 1.3231(1) 0.2621(1) 0.63182(5) 0.0720(5) Uani 1.00 d .
S(1) S 1.16116(6) 0.04479(7) 0.78423(3) 0.0201(2) Uani 1.00 d .
N(1) N 1.1025(2) 0.0975(2) 0.86275(10) 0.0169(7) Uani 1.00 d .
N(2) N 1.2479(2) 0.2176(2) 0.83504(10) 0.0188(7) Uani 1.00 d .
C(1) C 1.1689(2) 0.1201(3) 0.8288(1) 0.0167(8) Uani 1.00 d .
C(2) C 1.1406(3) 0.1829(3) 0.8902(1) 0.0203(8) Uani 1.00 d .
C(3) C 1.2294(3) 0.2570(3) 0.8730(1) 0.0231(9) Uani 1.00 d .
C(4) C 1.3358(3) 0.2762(3) 0.8068(1) 0.0190(8) Uani 1.00 d .
C(5) C 1.4039(3) 0.2417(3) 0.7982(1) 0.0272(10) Uani 1.00 d .
C(6) C 1.4884(3) 0.3013(3) 0.7714(2) 0.034(1) Uani 1.00 d .
C(7) C 1.5039(3) 0.3930(3) 0.7538(1) 0.033(1) Uani 1.00 d .
C(8) C 1.4359(3) 0.4273(3) 0.7632(1) 0.0297(10) Uani 1.00 d .
C(9) C 1.3506(3) 0.3678(3) 0.7896(1) 0.0238(9) Uani 1.00 d .
C(10) C 1.2660(4) 0.2575(5) 0.6823(2) 0.057(2) Uani 1.00 d .
B(1) B 1.0000 0.0000 0.8762(2) 0.0178(8) Uani 1.00 d SP
H(1) H 1.0000 0.0000 0.9086 0.0912 Uiso 1.00 calc SP
H(2) H 1.1086 0.1879 0.9170 0.0242 Uiso 1.00 calc .
H(3) H 1.2723 0.3255 0.8850 0.0276 Uiso 1.00 calc .
H(4) H 1.3933 0.1774 0.8108 0.0327 Uiso 1.00 calc .
H(5) H 1.5371 0.2788 0.7648 0.0410 Uiso 1.00 calc .
H(6) H 1.5621 0.4333 0.7347 0.0401 Uiso 1.00 calc .
H(7) H 1.4481 0.4927 0.7517 0.0351 Uiso 1.00 calc .
H(8) H 1.3017 0.3907 0.7958 0.0282 Uiso 1.00 calc .
H(9) H 1.3170 0.2766 0.7055 0.0674 Uiso 1.00 calc .
H(10) H 1.2104 0.1877 0.6873 0.0674 Uiso 1.00 calc .

loop_
_atom_site_aniso_label
_atom_site_aniso_U_11
_atom_site_aniso_U_22
_atom_site_aniso_U_33
_atom_site_aniso_U_12
_atom_site_aniso_U_13
_atom_site_aniso_U_23
I(1) 0.0543(3) 0.0543 0.0168(2) 0.0271 0.0000 0.0000
Co(1) 0.0185(3) 0.0185 0.0166(4) 0.0093 0.0000 0.0000
Cl(1) 0.241(3) 0.283(4) 0.123(2) 0.239(3) -0.128(2) -0.148(2)
Cl(2) 0.090(1) 0.090(1) 0.0528(9) 0.0570(10) 0.0246(8) 0.0279(8)
S(1) 0.0173(4) 0.0217(4) 0.0215(4) 0.0099(3) -0.0005(3) -0.0057(3)
N(1) 0.014(1) 0.017(1) 0.020(1) 0.008(1) 0.000(1) -0.002(1)
N(2) 0.015(1) 0.016(1) 0.023(1) 0.006(1) -0.001(1) -0.001(1)
C(1) 0.014(2) 0.017(2) 0.020(2) 0.008(1) -0.003(1) -0.002(1)
C(2) 0.023(2) 0.016(2) 0.024(2) 0.011(1) -0.002(1) -0.007(1)
C(3) 0.022(2) 0.019(2) 0.025(2) 0.008(1) -0.001(1) -0.007(1)
C(4) 0.014(2) 0.018(2) 0.021(2) 0.005(1) 0.000(1) -0.003(1)
C(5) 0.025(2) 0.023(2) 0.036(2) 0.014(2) 0.004(2) 0.002(2)
C(6) 0.024(2) 0.035(2) 0.047(3) 0.016(2) 0.011(2) 0.004(2)
C(7) 0.024(2) 0.032(2) 0.035(2) 0.007(2) 0.007(2) 0.004(2)
C(8) 0.030(2) 0.019(2) 0.033(2) 0.007(2) 0.000(2) 0.004(2)
C(9) 0.025(2) 0.021(2) 0.026(2) 0.013(2) 0.000(1) -0.001(1)
C(10) 0.062(3) 0.074(4) 0.041(3) 0.039(3) -0.009(3) -0.021(3)
B(1) 0.017(2) 0.0166 0.020(3) 0.0083 0.0000 0.0000

loop_
_atom_type_symbol
_atom_type_description
_atom_type_scat_dispersion_real
_atom_type_scat_dispersion_imag
_atom_type_scat_source
C C 0.003 0.002
;International Tables for Crystallography
(1992, Vol. C, Tables 4.2.6.8 and 6.1.1.1)
;
N N 0.006 0.003
;International Tables for Crystallography
(1992, Vol. C, Tables 4.2.6.8 and 6.1.1.1)
;
S S 0.125 0.123
;International Tables for Crystallography
(1992, Vol. C, Tables 4.2.6.8 and 6.1.1.1)
;
Co Co 0.349 0.972
;International Tables for Crystallography
(1992, Vol. C, Tables 4.2.6.8 and 6.1.1.1)
;
I I -0.474 1.812
;International Tables for Crystallography
(1992, Vol. C, Tables 4.2.6.8 and 6.1.1.1)
;
B B 0.001 0.001
;International Tables for Crystallography
(1992, Vol. C, Tables 4.2.6.8 and 6.1.1.1)
;
Cl Cl 0.148 0.159
;International Tables for Crystallography
(1992, Vol. C, Tables 4.2.6.8 and 6.1.1.1)
;
H H 0.000 0.000
;International Tables for Crystallography
(1992, Vol. C, Table 6.1.1.2)
;

loop_
_geom_angle_atom_site_label_1
_geom_angle_atom_site_label_2
_geom_angle_atom_site_label_3
_geom_angle
_geom_angle_site_symmetry_1
_geom_angle_site_symmetry_3
_geom_angle_publ_flag
I(1) Co(1) S(1) 110.38(3) . . yes
I(1) Co(1) S(1) 110.38(3) . 2_645 yes
I(1) Co(1) S(1) 110.38(3) . 3_765 yes
S(1) Co(1) S(1) 108.55(3) . 2_645 yes
S(1) Co(1) S(1) 108.55(3) . 3_765 yes
S(1) Co(1) S(1) 108.55(3) 2_645 3_765 yes
Co(1) S(1) C(1) 100.4(1) . . yes
C(1) N(1) C(2) 108.1(3) . . yes
C(1) N(1) B(1) 133.9(3) . . yes
C(2) N(1) B(1) 118.0(3) . . yes
C(1) N(2) C(3) 108.9(3) . . yes
C(1) N(2) C(4) 127.8(3) . . yes
C(3) N(2) C(4) 123.3(3) . . yes
S(1) C(1) N(1) 129.0(3) . . yes
S(1) C(1) N(2) 123.5(3) . . yes
N(1) C(1) N(2) 107.5(3) . . yes
N(1) C(2) C(3) 108.3(3) . . yes
N(2) C(3) C(2) 107.2(3) . . yes
N(2) C(4) C(5) 120.4(3) . . yes
N(2) C(4) C(9) 118.3(3) . . yes
C(5) C(4) C(9) 121.3(3) . . yes
C(4) C(5) C(6) 118.4(3) . . yes
C(5) C(6) C(7) 120.7(4) . . yes
C(6) C(7) C(8) 120.2(4) . . yes
C(7) C(8) C(9) 119.6(4) . . yes
C(4) C(9) C(8) 119.7(3) . . yes
Cl(1) C(10) Cl(2) 111.1(4) . . yes
N(1) B(1) N(1) 113.4(2) . 2_645 yes
N(1) B(1) N(1) 113.4(2) . 3_765 yes
N(1) B(1) N(1) 113.4(2) 2_645 3_765 yes

loop_
_geom_bond_atom_site_label_1
_geom_bond_atom_site_label_2
_geom_bond_distance
_geom_bond_site_symmetry_2
_geom_bond_publ_flag
I(1) Co(1) 2.5789(9) . yes
Co(1) S(1) 2.3071(9) . yes
Co(1) S(1) 2.3071(9) 2_645 yes
Co(1) S(1) 2.3071(9) 3_765 yes
Cl(1) C(10) 1.742(6) . yes
Cl(2) C(10) 1.736(6) . yes
S(1) C(1) 1.725(3) . yes
N(1) C(1) 1.352(4) . yes
N(1) C(2) 1.388(4) . yes
N(1) B(1) 1.556(3) . yes
N(2) C(1) 1.359(4) . yes
N(2) C(3) 1.382(4) . yes
N(2) C(4) 1.443(4) . yes
C(2) C(3) 1.342(5) . yes
C(4) C(5) 1.383(5) . yes
C(4) C(9) 1.381(5) . yes
C(5) C(6) 1.390(6) . yes
C(6) C(7) 1.382(6) . yes
C(7) C(8) 1.383(6) . yes
C(8) C(9) 1.388(5) . yes

loop_
_geom_contact_atom_site_label_1
_geom_contact_atom_site_label_2
_geom_contact_distance
_geom_contact_site_symmetry_2
I(1) Co(1) 2.5789(9) .
Cl(2) C(10) 3.573(6) 10_756
Cl(2) S(1) 3.581(2) 10_756
N(2) C(8) 3.419(5) 18_536
C(1) C(8) 3.550(5) 18_536
C(1) C(9) 3.579(5) 18_536
C(2) C(9) 3.596(5) 16_756
C(8) C(10) 3.535(7) .
C(9) C(10) 3.576(7) .

loop_
_geom_torsion_atom_site_label_1
_geom_torsion_atom_site_label_2
_geom_torsion_atom_site_label_3
_geom_torsion_atom_site_label_4
_geom_torsion
_geom_torsion_site_symmetry_2
_geom_torsion_site_symmetry_3
_geom_torsion_site_symmetry_4
_geom_torsion_publ_flag
I(1) Co(1) S(1) C(1) 141.2(1) . . . yes
I(1) Co(1) S(1) C(1) 141.2(1) . 2_645 2_645 yes
I(1) Co(1) S(1) C(1) 141.2(1) . 3_765 3_765 yes
Co(1) S(1) C(1) N(1) 53.4(3) . . . yes
Co(1) S(1) C(1) N(2) -126.3(3) . . . yes
Co(1) S(1) C(1) N(1) 53.4(3) 2_645 2_645 2_645 yes
Co(1) S(1) C(1) N(2) -126.3(3) 2_645 2_645 2_645 yes
Co(1) S(1) C(1) N(1) 53.4(3) 3_765 3_765 3_765 yes
Co(1) S(1) C(1) N(2) -126.3(3) 3_765 3_765 3_765 yes
S(1) Co(1) S(1) C(1) -97.7(1) . 2_645 2_645 yes
S(1) Co(1) S(1) C(1) 20.1(1) . 3_765 3_765 yes
S(1) C(1) N(1) C(2) -179.1(3) . . . yes
S(1) C(1) N(1) B(1) 2.2(5) . . . yes
S(1) C(1) N(2) C(3) 178.5(3) . . . yes
S(1) C(1) N(2) C(4) 1.5(5) . . . yes
N(1) C(1) N(2) C(3) -1.3(4) . . . yes
N(1) C(1) N(2) C(4) -178.3(3) . . . yes
N(1) C(2) C(3) N(2) -0.9(4) . . . yes
N(1) B(1) N(1) C(1) 32.0(6) . 2_645 2_645 yes
N(1) B(1) N(1) C(2) -146.7(4) . 2_645 2_645 yes
N(1) B(1) N(1) C(1) -99.2(3) . 3_765 3_765 yes
N(1) B(1) N(1) C(2) 82.1(5) . 3_765 3_765 yes
N(2) C(1) N(1) C(2) 0.7(4) . . . yes
N(2) C(1) N(1) B(1) -178.1(3) . . . yes
N(2) C(4) C(5) C(6) -179.1(4) . . . yes
N(2) C(4) C(9) C(8) 178.4(3) . . . yes
C(1) N(1) C(2) C(3) 0.2(4) . . . yes
C(1) N(2) C(3) C(2) 1.4(4) . . . yes
C(1) N(2) C(4) C(5) -61.1(5) . . . yes
C(1) N(2) C(4) C(9) 120.0(4) . . . yes
C(2) C(3) N(2) C(4) 178.5(3) . . . yes
C(3) N(2) C(4) C(5) 122.3(4) . . . yes
C(3) N(2) C(4) C(9) -56.5(5) . . . yes
C(3) C(2) N(1) B(1) 179.1(3) . . . yes
C(4) C(5) C(6) C(7) 0.1(7) . . . yes
C(4) C(9) C(8) C(7) 1.3(6) . . . yes
C(5) C(4) C(9) C(8) -0.4(6) . . . yes
C(5) C(6) C(7) C(8) 0.8(7) . . . yes
C(6) C(5) C(4) C(9) -0.3(6) . . . yes
C(6) C(7) C(8) C(9) -1.5(7) . . . yes
C(6) C(7) C(8) C(9) -1.5(7) . . . yes
